data_7710575
loop_
_publ_author_name
'Brager, Dominique M.'
'Marwitz, Alexander C.'
'Cahill, Christopher L.'

_publ_section_title
;
 A spectroscopic, structural, and computational study of Ag-oxo
 interactions in Ag<sup>+</sup>/UO<sub>2</sub><sup>2+</sup> complexes.
;
_journal_name_full 'Dalton transactions (Cambridge, England : 2003)'
_journal_paper_doi 10.1039/d2dt01161a
_journal_year 2022
_chemical_formula_moiety 'C21 H9 Ag Br6 O8 U'
_chemical_formula_sum 'C21 H9 Ag Br6 O8 U'
_chemical_formula_weight 1214.58
_space_group_crystal_system monoclinic
_space_group_IT_number 14
_space_group_name_Hall '-P 2yn'
_space_group_name_H-M_alt 'P 1 21/n 1'
_atom_sites_solution_hydrogens geom
_audit_update_record
;
2022-05-20 deposited with the CCDC.	2022-06-22 downloaded from the CCDC.
;
_cell_angle_alpha 90
_cell_angle_beta 95.082(2)
_cell_angle_gamma 90
_cell_formula_units_Z 4
_cell_length_a 12.9345(5)
_cell_length_b 11.7271(5)
_cell_length_c 17.4596(8)
_cell_measurement_reflns_used 9179
_cell_measurement_temperature 100(2)
_cell_measurement_theta_max 56.558
_cell_measurement_theta_min 4.697
_cell_volume 2637.93(19)
_computing_cell_refinement 'APEX3 v2019.1-0 (Bruker AXS)'
_computing_data_collection 'Bruker Instrument Service vV6.2.12'
_computing_data_reduction 'SAINT V8.40A (Bruker Nano, Inc., 2019)'
_computing_molecular_graphics 'shelXle (C.B. Huebschle, rev 958)'
_computing_publication_material 'shelXle (C.B. Huebschle, rev 958)'
_computing_structure_refinement 'SHELXL-2018/3 (Sheldrick, 2018)'
_computing_structure_solution 'SHELXT 2014/5 (Sheldrick, 2014)'
_diffrn_ambient_temperature 100(2)
_diffrn_detector_area_resol_mean 7.3910
_diffrn_measured_fraction_theta_full 0.999
_diffrn_measured_fraction_theta_max 0.999
_diffrn_measurement_device_type 'Bruker D8 QUEST'
_diffrn_measurement_method '\f and \w scans'
_diffrn_radiation_type MoK\a
_diffrn_radiation_wavelength 0.71073
_diffrn_reflns_av_R_equivalents 0.0581
_diffrn_reflns_av_unetI/netI 0.0441
_diffrn_reflns_Laue_measured_fraction_full 0.999
_diffrn_reflns_Laue_measured_fraction_max 0.999
_diffrn_reflns_limit_h_max 16
_diffrn_reflns_limit_h_min -16
_diffrn_reflns_limit_k_max 15
_diffrn_reflns_limit_k_min -14
_diffrn_reflns_limit_l_max 22
_diffrn_reflns_limit_l_min -22
_diffrn_reflns_number 32143
_diffrn_reflns_point_group_measured_fraction_full 0.999
_diffrn_reflns_point_group_measured_fraction_max 0.999
_diffrn_reflns_theta_full 25.242
_diffrn_reflns_theta_max 27.483
_diffrn_reflns_theta_min 2.049
_diffrn_source 'microfocus sealed tube'
_diffrn_source_type 'Incoatec I\mS 3.0'
_exptl_absorpt_coefficient_mu 16.008
_exptl_absorpt_correction_T_max 0.7457
_exptl_absorpt_correction_T_min 0.3096
_exptl_absorpt_correction_type multi-scan
_exptl_absorpt_process_details 'SADABS, G. Sheldrick (1999)'
_exptl_crystal_colour yellow
_exptl_crystal_density_diffrn 3.058
_exptl_crystal_description blocks
_exptl_crystal_F_000 2192
_exptl_crystal_recrystallization_method hydrothermal
_exptl_crystal_size_max 0.330
_exptl_crystal_size_mid 0.243
_exptl_crystal_size_min 0.142
_refine_diff_density_max 2.290
_refine_diff_density_min -2.200
_refine_diff_density_rms 0.200
_refine_ls_extinction_method none
_refine_ls_goodness_of_fit_ref 1.075
_refine_ls_hydrogen_treatment constr
_refine_ls_matrix_type full
_refine_ls_number_parameters 334
_refine_ls_number_reflns 6039
_refine_ls_number_restraints 0
_refine_ls_restrained_S_all 1.075
_refine_ls_R_factor_all 0.0309
_refine_ls_R_factor_gt 0.0276
_refine_ls_shift/su_max 0.001
_refine_ls_shift/su_mean 0.000
_refine_ls_structure_factor_coef Fsqd
_refine_ls_weighting_details 'w=1/[\s^2^(Fo^2^)+(0.0324P)^2^+1.5156P] where P=(Fo^2^+2Fc^2^)/3'
_refine_ls_weighting_scheme calc
_refine_ls_wR_factor_gt 0.0689
_refine_ls_wR_factor_ref 0.0703
_reflns_Friedel_coverage 0.000
_reflns_number_gt 5574
_reflns_number_total 6039
_reflns_threshold_expression 'I > 2\s(I)'
_cod_data_source_file d2dt01161a2.cif
_cod_data_source_block Cmpd1_DMB2_19_A
_cod_original_sg_symbol_H-M 'P 21/n'
_cod_database_code 7710575
_shelx_space_group_comment
;
The symmetry employed for this shelxl refinement is uniquely defined
by the following loop, which should always be used as a source of
symmetry information in preference to the above space-group names.
They are only intended as comments.
;

loop_
_space_group_symop_operation_xyz
'x, y, z'
'-x+1/2, y+1/2, -z+1/2'
'-x, -y, -z'
'x-1/2, -y-1/2, z-1/2'

loop_
_atom_site_label
_atom_site_type_symbol
_atom_site_fract_x
_atom_site_fract_y
_atom_site_fract_z
_atom_site_U_iso_or_equiv
_atom_site_adp_type
_atom_site_occupancy
_atom_site_site_symmetry_order
_atom_site_calc_flag
_atom_site_refinement_flags_posn
_atom_site_refinement_flags_adp
_atom_site_refinement_flags_occupancy
_atom_site_disorder_assembly
_atom_site_disorder_group
U1 U 0.29095(2) 0.59021(2) 0.49322(2) 0.01034(6) Uani 1 1 d . . . . .
Ag1 Ag 0.06836(2) 0.38212(3) 0.51608(2) 0.01430(8) Uani 1 1 d . . . . .
Br1 Br 0.17269(4) 0.54144(5) 0.06980(3) 0.02247(11) Uani 1 1 d . . . . .
Br2 Br -0.15686(3) 0.63433(4) 0.32635(2) 0.01643(10) Uani 1 1 d . . . . .
Br3 Br -0.05709(3) 0.83554(4) 0.54229(2) 0.01469(10) Uani 1 1 d . . . . .
Br4 Br 0.09880(4) 0.69805(4) 0.89701(2) 0.02143(11) Uani 1 1 d . . . . .
Br5 Br 0.73146(3) 0.67103(4) 0.67935(3) 0.01879(10) Uani 1 1 d . . . . .
Br6 Br 0.33709(3) 0.53912(4) 0.87110(2) 0.01819(11) Uani 1 1 d . . . . .
O1 O 0.2494(2) 0.4505(3) 0.51620(17) 0.0146(6) Uani 1 1 d . . . . .
O2 O 0.3299(2) 0.7290(3) 0.47012(18) 0.0194(7) Uani 1 1 d . . . . .
O3 O 0.1776(2) 0.5909(3) 0.38025(17) 0.0129(6) Uani 1 1 d . . . . .
O4 O 0.0320(2) 0.4976(3) 0.40323(17) 0.0153(6) Uani 1 1 d . . . . .
O5 O 0.1207(2) 0.6670(3) 0.52869(16) 0.0133(6) Uani 1 1 d . . . . .
O6 O 0.2477(2) 0.6558(3) 0.62030(17) 0.0159(7) Uani 1 1 d . . . . .
O7 O 0.4415(2) 0.5657(3) 0.57217(18) 0.0223(8) Uani 1 1 d . . . . .
O8 O 0.5981(2) 0.4871(3) 0.59145(17) 0.0148(6) Uani 1 1 d . . . . .
C1 C 0.0880(3) 0.5520(4) 0.3611(2) 0.0108(8) Uani 1 1 d . . . . .
C2 C 0.0460(3) 0.5740(4) 0.2784(2) 0.0110(8) Uani 1 1 d . . . . .
C3 C -0.0553(3) 0.6100(4) 0.2553(2) 0.0122(8) Uani 1 1 d . . . . .
C4 C -0.0866(4) 0.6322(4) 0.1794(3) 0.0177(9) Uani 1 1 d . . . . .
H4 H -0.154217 0.661382 0.165521 0.021 Uiso 1 1 calc R U . . .
C5 C -0.0187(4) 0.6118(4) 0.1227(3) 0.0171(9) Uani 1 1 d . . . . .
H5 H -0.040296 0.624316 0.069926 0.021 Uiso 1 1 calc R U . . .
C6 C 0.0794(4) 0.5735(4) 0.1449(3) 0.0155(9) Uani 1 1 d . . . . .
C7 C 0.1141(3) 0.5582(4) 0.2218(2) 0.0124(8) Uani 1 1 d . . . . .
H7 H 0.184080 0.537054 0.235772 0.015 Uiso 1 1 calc R U . . .
C8 C 0.1543(3) 0.6806(4) 0.5986(2) 0.0123(8) Uani 1 1 d . . . . .
C9 C 0.0859(3) 0.7240(4) 0.6582(2) 0.0112(8) Uani 1 1 d . . . . .
C10 C -0.0053(3) 0.7863(4) 0.6426(2) 0.0133(9) Uani 1 1 d . . . . .
C11 C -0.0638(3) 0.8224(4) 0.7008(2) 0.0128(8) Uani 1 1 d . . . . .
H11 H -0.124248 0.867145 0.688844 0.015 Uiso 1 1 calc R U . . .
C12 C -0.0341(3) 0.7931(4) 0.7764(3) 0.0149(9) Uani 1 1 d . . . . .
H12 H -0.075416 0.814766 0.816304 0.018 Uiso 1 1 calc R U . . .
C13 C 0.0571(3) 0.7316(4) 0.7931(2) 0.0142(9) Uani 1 1 d . . . . .
C14 C 0.1170(3) 0.6978(4) 0.7348(2) 0.0133(9) Uani 1 1 d . . . . .
H14 H 0.179571 0.656733 0.747102 0.016 Uiso 1 1 calc R U . . .
C15 C 0.5231(3) 0.5419(4) 0.6136(3) 0.0137(9) Uani 1 1 d . . . . .
C16 C 0.5300(3) 0.5780(4) 0.6959(2) 0.0127(9) Uani 1 1 d . . . . .
C17 C 0.6188(3) 0.6250(4) 0.7344(3) 0.0127(8) Uani 1 1 d . . . . .
C18 C 0.6255(3) 0.6469(4) 0.8126(3) 0.0179(10) Uani 1 1 d . . . . .
H18 H 0.686411 0.680230 0.837540 0.022 Uiso 1 1 calc R U . . .
C19 C 0.5423(4) 0.6195(4) 0.8542(3) 0.0185(10) Uani 1 1 d . . . . .
H19 H 0.546697 0.630144 0.908364 0.022 Uiso 1 1 calc R U . . .
C20 C 0.4522(4) 0.5762(4) 0.8152(3) 0.0146(9) Uani 1 1 d . . . . .
C21 C 0.4438(3) 0.5562(4) 0.7371(2) 0.0129(8) Uani 1 1 d . . . . .
H21 H 0.380923 0.528275 0.711667 0.015 Uiso 1 1 calc R U . . .

loop_
_atom_site_aniso_label
_atom_site_aniso_U_11
_atom_site_aniso_U_22
_atom_site_aniso_U_33
_atom_site_aniso_U_23
_atom_site_aniso_U_13
_atom_site_aniso_U_12
U1 0.00851(9) 0.01420(10) 0.00821(9) 0.00000(6) 0.00028(6) 0.00075(6)
Ag1 0.01475(17) 0.01625(18) 0.01167(17) -0.00008(13) -0.00013(12) -0.00157(13)
Br1 0.0245(2) 0.0324(3) 0.0110(2) 0.00017(19) 0.00462(17) 0.0031(2)
Br2 0.0132(2) 0.0221(2) 0.0140(2) 0.00151(18) 0.00124(15) 0.00184(17)
Br3 0.0171(2) 0.0154(2) 0.0113(2) 0.00009(16) -0.00009(15) 0.00365(16)
Br4 0.0241(2) 0.0312(3) 0.0091(2) -0.00014(18) 0.00228(16) 0.0059(2)
Br5 0.0145(2) 0.0155(2) 0.0269(3) -0.00032(18) 0.00461(17) -0.00221(17)
Br6 0.0182(2) 0.0248(3) 0.0122(2) 0.00016(18) 0.00455(16) 0.00262(18)
O1 0.0134(15) 0.0193(17) 0.0112(15) 0.0006(13) 0.0016(11) 0.0023(13)
O2 0.0159(16) 0.0223(18) 0.0201(17) -0.0023(14) 0.0020(12) -0.0043(14)
O3 0.0110(15) 0.0177(17) 0.0095(15) -0.0008(12) -0.0021(11) -0.0008(12)
O4 0.0177(16) 0.0179(17) 0.0107(15) 0.0029(12) 0.0029(11) 0.0002(13)
O5 0.0113(14) 0.0193(17) 0.0092(15) -0.0010(12) 0.0005(11) 0.0046(12)
O6 0.0121(15) 0.0212(18) 0.0142(16) -0.0030(13) -0.0008(11) 0.0013(13)
O7 0.0105(15) 0.043(2) 0.0125(16) -0.0046(15) -0.0026(12) 0.0090(15)
O8 0.0112(14) 0.0232(18) 0.0102(15) -0.0009(13) 0.0015(11) 0.0037(13)
C1 0.016(2) 0.007(2) 0.010(2) -0.0005(16) 0.0021(15) 0.0039(16)
C2 0.016(2) 0.008(2) 0.009(2) -0.0004(16) -0.0020(15) -0.0010(16)
C3 0.012(2) 0.013(2) 0.012(2) -0.0026(16) 0.0008(15) -0.0016(16)
C4 0.015(2) 0.019(2) 0.018(2) 0.0023(19) -0.0046(17) 0.0023(18)
C5 0.021(2) 0.019(2) 0.010(2) 0.0030(17) -0.0047(17) -0.0073(19)
C6 0.023(2) 0.012(2) 0.012(2) 0.0001(17) 0.0027(17) -0.0033(18)
C7 0.014(2) 0.009(2) 0.014(2) 0.0009(17) 0.0012(16) 0.0018(17)
C8 0.011(2) 0.014(2) 0.011(2) -0.0024(17) 0.0015(15) -0.0018(17)
C9 0.0118(19) 0.009(2) 0.012(2) -0.0026(16) 0.0012(15) -0.0013(16)
C10 0.018(2) 0.011(2) 0.011(2) -0.0012(16) 0.0010(16) -0.0024(17)
C11 0.012(2) 0.012(2) 0.015(2) -0.0014(17) 0.0030(15) -0.0016(17)
C12 0.021(2) 0.011(2) 0.014(2) -0.0029(17) 0.0051(16) 0.0012(17)
C13 0.017(2) 0.015(2) 0.010(2) -0.0008(17) 0.0005(15) -0.0030(18)
C14 0.011(2) 0.015(2) 0.014(2) -0.0012(17) -0.0003(15) -0.0036(17)
C15 0.011(2) 0.015(2) 0.015(2) 0.0016(17) 0.0004(15) -0.0006(17)
C16 0.010(2) 0.015(2) 0.012(2) 0.0039(17) -0.0030(15) 0.0055(16)
C17 0.011(2) 0.007(2) 0.020(2) 0.0005(17) 0.0004(16) -0.0003(16)
C18 0.015(2) 0.021(2) 0.018(2) -0.0049(19) -0.0008(17) 0.0014(18)
C19 0.020(2) 0.023(3) 0.012(2) -0.0017(19) -0.0019(17) 0.001(2)
C20 0.019(2) 0.014(2) 0.011(2) 0.0000(17) 0.0029(16) 0.0056(18)
C21 0.012(2) 0.015(2) 0.012(2) -0.0013(17) -0.0012(15) 0.0018(17)

loop_
_atom_type_symbol
_atom_type_description
_atom_type_scat_dispersion_real
_atom_type_scat_dispersion_imag
_atom_type_scat_source
C C 0.0033 0.0016 'International Tables Vol C Tables 4.2.6.8 and 6.1.1.4'
H H 0.0000 0.0000 'International Tables Vol C Tables 4.2.6.8 and 6.1.1.4'
Ag Ag -0.8971 1.1015 'International Tables Vol C Tables 4.2.6.8 and 6.1.1.4'
Br Br -0.2901 2.4595 'International Tables Vol C Tables 4.2.6.8 and 6.1.1.4'
N N 0.0061 0.0033 'International Tables Vol C Tables 4.2.6.8 and 6.1.1.4'
O O 0.0106 0.0060 'International Tables Vol C Tables 4.2.6.8 and 6.1.1.4'
U U -9.6767 9.6646 'International Tables Vol C Tables 4.2.6.8 and 6.1.1.4'

loop_
_geom_angle_atom_site_label_1
_geom_angle_atom_site_label_2
_geom_angle_atom_site_label_3
_geom_angle
_geom_angle_site_symmetry_1
_geom_angle_site_symmetry_3
_geom_angle_publ_flag
O2 U1 O1 179.03(14) . . ?
O2 U1 O7 90.50(14) . . ?
O1 U1 O7 90.38(14) . . ?
O2 U1 O8 90.56(13) . 3_666 ?
O1 U1 O8 90.02(13) . 3_666 ?
O7 U1 O8 78.21(11) . 3_666 ?
O2 U1 O3 88.54(12) . . ?
O1 U1 O3 90.78(12) . . ?
O7 U1 O3 159.12(11) . . ?
O8 U1 O3 80.94(10) 3_666 . ?
O2 U1 O6 90.56(13) . . ?
O1 U1 O6 89.27(12) . . ?
O7 U1 O6 75.33(11) . . ?
O8 U1 O6 153.53(10) 3_666 . ?
O3 U1 O6 125.53(10) . . ?
O2 U1 O5 89.98(13) . . ?
O1 U1 O5 89.16(12) . . ?
O7 U1 O5 127.72(10) . . ?
O8 U1 O5 154.06(10) 3_666 . ?
O3 U1 O5 73.14(10) . . ?
O6 U1 O5 52.39(9) . . ?
O4 Ag1 O4 94.12(10) . 3_566 ?
O4 Ag1 O1 86.25(10) . . ?
O4 Ag1 O1 111.29(10) 3_566 . ?
O4 Ag1 O5 76.38(10) . 3_566 ?
O4 Ag1 O5 76.40(10) 3_566 3_566 ?
O1 Ag1 O5 161.63(10) . 3_566 ?
O4 Ag1 Br3 102.68(8) . 3_566 ?
O4 Ag1 Br3 137.38(8) 3_566 3_566 ?
O1 Ag1 Br3 108.68(8) . 3_566 ?
O5 Ag1 Br3 70.16(7) 3_566 3_566 ?
O4 Ag1 Br2 148.23(8) . 3_566 ?
O4 Ag1 Br2 71.09(7) 3_566 3_566 ?
O1 Ag1 Br2 74.09(7) . 3_566 ?
O5 Ag1 Br2 124.15(7) 3_566 3_566 ?
Br3 Ag1 Br2 107.127(17) 3_566 3_566 ?
O4 Ag1 Ag1 47.61(8) . 3_566 ?
O4 Ag1 Ag1 46.52(7) 3_566 3_566 ?
O1 Ag1 Ag1 102.78(8) . 3_566 ?
O5 Ag1 Ag1 69.80(7) 3_566 3_566 ?
Br3 Ag1 Ag1 134.795(19) 3_566 3_566 ?
Br2 Ag1 Ag1 112.239(18) 3_566 3_566 ?
C3 Br2 Ag1 111.83(13) . 3_566 ?
C10 Br3 Ag1 93.57(13) . 3_566 ?
U1 O1 Ag1 127.04(15) . . ?
C1 O3 U1 135.3(3) . . ?
C1 O4 Ag1 133.4(3) . . ?
C1 O4 Ag1 114.2(3) . 3_566 ?
Ag1 O4 Ag1 85.88(10) . 3_566 ?
C8 O5 U1 92.8(2) . . ?
C8 O5 Ag1 123.9(3) . 3_566 ?
U1 O5 Ag1 132.72(12) . 3_566 ?
C8 O6 U1 95.1(2) . . ?
C15 O7 U1 174.3(3) . . ?
C15 O8 U1 158.7(3) . 3_666 ?
O4 C1 O3 126.4(4) . . ?
O4 C1 C2 117.9(4) . . ?
O3 C1 C2 115.7(4) . . ?
C7 C2 C3 117.9(4) . . ?
C7 C2 C1 117.2(4) . . ?
C3 C2 C1 124.9(4) . . ?
C4 C3 C2 121.6(4) . . ?
C4 C3 Br2 115.9(3) . . ?
C2 C3 Br2 122.5(3) . . ?
C3 C4 C5 119.9(4) . . ?
C3 C4 H4 120.0 . . ?
C5 C4 H4 120.0 . . ?
C6 C5 C4 118.6(4) . . ?
C6 C5 H5 120.7 . . ?
C4 C5 H5 120.7 . . ?
C5 C6 C7 121.8(4) . . ?
C5 C6 Br1 120.0(3) . . ?
C7 C6 Br1 118.2(3) . . ?
C6 C7 C2 120.0(4) . . ?
C6 C7 H7 120.0 . . ?
C2 C7 H7 120.0 . . ?
O6 C8 O5 119.7(4) . . ?
O6 C8 C9 118.1(4) . . ?
O5 C8 C9 122.1(4) . . ?
O6 C8 U1 58.8(2) . . ?
O5 C8 U1 61.0(2) . . ?
C9 C8 U1 176.4(3) . . ?
C10 C9 C14 118.0(4) . . ?
C10 C9 C8 125.4(4) . . ?
C14 C9 C8 116.6(4) . . ?
C11 C10 C9 121.7(4) . . ?
C11 C10 Br3 114.3(3) . . ?
C9 C10 Br3 124.0(3) . . ?
C10 C11 C12 120.0(4) . . ?
C10 C11 H11 120.0 . . ?
C12 C11 H11 120.0 . . ?
C11 C12 C13 119.2(4) . . ?
C11 C12 H12 120.4 . . ?
C13 C12 H12 120.4 . . ?
C12 C13 C14 120.7(4) . . ?
C12 C13 Br4 118.3(3) . . ?
C14 C13 Br4 120.9(3) . . ?
C13 C14 C9 120.5(4) . . ?
C13 C14 H14 119.8 . . ?
C9 C14 H14 119.8 . . ?
O8 C15 O7 124.7(4) . . ?
O8 C15 C16 117.4(4) . . ?
O7 C15 C16 117.8(4) . . ?
C17 C16 C21 118.9(4) . . ?
C17 C16 C15 123.6(4) . . ?
C21 C16 C15 117.4(4) . . ?
C18 C17 C16 121.7(4) . . ?
C18 C17 Br5 117.7(3) . . ?
C16 C17 Br5 120.5(3) . . ?
C17 C18 C19 119.3(4) . . ?
C17 C18 H18 120.3 . . ?
C19 C18 H18 120.3 . . ?
C18 C19 C20 118.8(4) . . ?
C18 C19 H19 120.6 . . ?
C20 C19 H19 120.6 . . ?
C21 C20 C19 122.3(4) . . ?
C21 C20 Br6 118.2(3) . . ?
C19 C20 Br6 119.5(3) . . ?
C20 C21 C16 118.7(4) . . ?
C20 C21 H21 120.6 . . ?
C16 C21 H21 120.6 . . ?

loop_
_geom_bond_atom_site_label_1
_geom_bond_atom_site_label_2
_geom_bond_distance
_geom_bond_site_symmetry_2
_geom_bond_publ_flag
U1 O2 1.761(3) . ?
U1 O1 1.782(3) . ?
U1 O7 2.302(3) . ?
U1 O8 2.333(3) 3_666 ?
U1 O3 2.351(3) . ?
U1 O6 2.459(3) . ?
U1 O5 2.507(3) . ?
Ag1 O4 2.403(3) . ?
Ag1 O4 2.446(3) 3_566 ?
Ag1 O1 2.474(3) . ?
Ag1 O5 2.566(3) 3_566 ?
Ag1 Br3 2.7475(6) 3_566 ?
Ag1 Br2 2.8910(5) 3_566 ?
Ag1 Ag1 3.3031(7) 3_566 ?
Br1 C6 1.896(5) . ?
Br2 C3 1.907(4) . ?
Br3 C10 1.909(4) . ?
Br4 C13 1.887(4) . ?
Br5 C17 1.894(4) . ?
Br6 C20 1.901(5) . ?
O3 C1 1.262(5) . ?
O4 C1 1.253(5) . ?
O5 C8 1.268(5) . ?
O6 C8 1.267(5) . ?
O7 C15 1.257(5) . ?
O8 C15 1.253(5) . ?
C1 C2 1.518(6) . ?
C2 C7 1.393(6) . ?
C2 C3 1.402(6) . ?
C3 C4 1.375(6) . ?
C4 C5 1.402(7) . ?
C4 H4 0.9500 . ?
C5 C6 1.369(7) . ?
C5 H5 0.9500 . ?
C6 C7 1.389(6) . ?
C7 H7 0.9500 . ?
C8 C9 1.513(6) . ?
C9 C10 1.394(6) . ?
C9 C14 1.396(6) . ?
C10 C11 1.384(6) . ?
C11 C12 1.385(6) . ?
C11 H11 0.9500 . ?
C12 C13 1.391(6) . ?
C12 H12 0.9500 . ?
C13 C14 1.391(6) . ?
C14 H14 0.9500 . ?
C15 C16 1.493(6) . ?
C16 C17 1.393(6) . ?
C16 C21 1.402(6) . ?
C17 C18 1.384(6) . ?
C18 C19 1.389(7) . ?
C18 H18 0.9500 . ?
C19 C20 1.393(6) . ?
C19 H19 0.9500 . ?
C20 C21 1.379(6) . ?
C21 H21 0.9500 . ?
